data_2244115
loop_
_publ_author_name
'Li, Chun'
'Weaver, Matthew J.'
'Campbell, Michael J.'
'Natale, Nicholas R.'

_publ_section_title
;
 Syntheses and crystal structures of a nitro--anthracene--isoxazole and
 its oxidation product
;
_journal_coeditor_code HB8020
_journal_issue 7
_journal_name_full 'Acta Crystallographica Section E'
_journal_page_first
;
;
_journal_paper_doi 10.1107/S2056989022005710
_journal_volume 78
_journal_year 2022
_chemical_formula_iupac 'C21 H16 N2 O5'
_chemical_formula_moiety 'C21 H16 N2 O5'
_chemical_formula_sum 'C21 H16 N2 O5'
_chemical_formula_weight 376.36
_chemical_name_systematic
;
Ethyl
5-methyl-3-(10-nitroanthracen-9-yl)isoxazole-4-carboxylate
;
_space_group_crystal_system monoclinic
_space_group_IT_number 9
_space_group_name_Hall 'C -2yc'
_space_group_name_H-M_alt 'C 1 c 1'
_atom_sites_solution_hydrogens mixed
_atom_sites_solution_primary direct
_audit_creation_method
;
Olex2 1.3
(compiled 2020.11.12 svn.r5f609507 for OlexSys, GUI svn.r6408)
;
_cell_angle_alpha 90
_cell_angle_beta 114.879(3)
_cell_angle_gamma 90
_cell_formula_units_Z 8
_cell_length_a 16.4968(10)
_cell_length_b 14.8697(9)
_cell_length_c 16.1836(9)
_cell_measurement_reflns_used 7597
_cell_measurement_temperature 99.9
_cell_measurement_theta_max 20.97
_cell_measurement_theta_min 2.69
_cell_volume 3601.5(4)
_computing_cell_refinement
;
SAINT (Bruker, 2018)
;
_computing_data_collection
;
APEX2 (Bruker, 2012)
;
_computing_data_reduction
;
SAINT (Bruker, 2018)
;
_computing_molecular_graphics
;
<i>OLEX2</i> (Dolomanov <i>et al.</i>,  2009)
;
_computing_publication_material
;
<i>OLEX2</i> (Dolomanov <i>et al.</i>,  2009)
;
_computing_structure_refinement
;
<i>SHELXL2018/1</i> (Sheldrick, 2015)
;
_computing_structure_solution
;
SHELXS  (Sheldrick, 2008)
;
_diffrn_ambient_temperature 99.9
_diffrn_measured_fraction_theta_full 0.999
_diffrn_measured_fraction_theta_max 0.999
_diffrn_measurement_device_type 'Bruker SMART Breeze CCD'
_diffrn_measurement_method '\f and \w scans'
_diffrn_radiation_type MoK\a
_diffrn_radiation_wavelength 0.71073
_diffrn_reflns_av_R_equivalents 0.0536
_diffrn_reflns_av_unetI/netI 0.0406
_diffrn_reflns_limit_h_max 20
_diffrn_reflns_limit_h_min -20
_diffrn_reflns_limit_k_max 18
_diffrn_reflns_limit_k_min -18
_diffrn_reflns_limit_l_max 20
_diffrn_reflns_limit_l_min -20
_diffrn_reflns_number 45790
_diffrn_reflns_theta_full 25.242
_diffrn_reflns_theta_max 26.722
_diffrn_reflns_theta_min 2.691
_diffrn_source '2 kW sealed X-ray tube'
_diffrn_source_current 30.0
_diffrn_source_power 1.5
_diffrn_source_voltage 50.0
_diffrn_standards_number 0
_exptl_absorpt_coefficient_mu 0.101
_exptl_absorpt_correction_type none
_exptl_crystal_colour yellow
_exptl_crystal_density_diffrn 1.388
_exptl_crystal_description prism
_exptl_crystal_F_000 1568
_exptl_crystal_size_max 0.294
_exptl_crystal_size_mid 0.244
_exptl_crystal_size_min 0.223
_refine_diff_density_max 0.549
_refine_diff_density_min -0.190
_refine_ls_abs_structure_details
;
Flack <i>x</i> determined using 2257 quotients
[(<i>I</i>^+^)-(<i>I</i>^-^)]/[(<i>I</i>^+^)+(<i>I</i>^-^)]
(Parsons <i>et al.</i>,  2013)
;
_refine_ls_abs_structure_Flack 0.5(4)
_refine_ls_extinction_method none
_refine_ls_goodness_of_fit_ref 1.022
_refine_ls_hydrogen_treatment mixed
_refine_ls_matrix_type full
_refine_ls_number_parameters 546
_refine_ls_number_reflns 7615
_refine_ls_number_restraints 2
_refine_ls_restrained_S_all 1.021
_refine_ls_R_factor_all 0.0863
_refine_ls_R_factor_gt 0.0587
_refine_ls_shift/su_max 0.000
_refine_ls_shift/su_mean 0.000
_refine_ls_structure_factor_coef Fsqd
_refine_ls_weighting_details 'w=1/[\s^2^(Fo^2^)+(0.0864P)^2^+2.3310P] where P=(Fo^2^+2Fc^2^)/3'
_refine_ls_weighting_scheme calc
_refine_ls_wR_factor_gt 0.1416
_refine_ls_wR_factor_ref 0.1584
_reflns_number_gt 5596
_reflns_number_total 7615
_reflns_threshold_expression 'I > 2\s(I)'
_cod_data_source_file hb8020sup1.cif
_cod_data_source_block I
_cod_database_code 2244115
_shelx_space_group_comment
;
The symmetry employed for this shelxl refinement is uniquely defined
by the following loop, which should always be used as a source of
symmetry information in preference to the above space-group names.
They are only intended as comments.
;
_shelx_estimated_absorpt_t_min 0.971
_shelx_estimated_absorpt_t_max 0.978

loop_
_space_group_symop_operation_xyz
'x, y, z'
'x, -y, z+1/2'
'x+1/2, y+1/2, z'
'x+1/2, -y+1/2, z+1/2'

loop_
_atom_site_type_symbol
_atom_site_label
_atom_site_fract_x
_atom_site_fract_y
_atom_site_fract_z
_atom_site_U_iso_or_equiv
_atom_site_adp_type
_atom_site_calc_flag
_atom_site_occupancy
_atom_site_disorder_assembly
_atom_site_disorder_group
O O1 0.3319(3) 0.2201(3) 0.5466(2) 0.0487(9) Uani d 1 . .
O O2 0.3808(2) 0.0465(3) 0.3397(2) 0.0459(9) Uani d 1 . .
O O3 0.4880(2) 0.0385(3) 0.4815(2) 0.0471(9) Uani d 1 . .
N N1 0.2636(3) 0.2332(3) 0.4569(3) 0.0440(10) Uani d 1 . .
C C1 0.3269(3) 0.2892(3) 0.2833(4) 0.0392(11) Uani d 1 . .
H H1 0.363669 0.290494 0.346904 0.047 Uiso calc 1 . .
C C2 0.3469(4) 0.3427(4) 0.2259(4) 0.0519(14) Uani d 1 . .
H H2 0.397851 0.380760 0.250073 0.062 Uiso calc 1 . .
C C3 0.2934(4) 0.3424(4) 0.1320(4) 0.0548(15) Uani d 1 . .
H H3 0.308016 0.380624 0.093210 0.066 Uiso calc 1 . .
C C4 0.2203(4) 0.2876(4) 0.0955(4) 0.0471(13) Uani d 1 . .
H H4 0.184644 0.288156 0.031651 0.056 Uiso calc 1 . .
C C5 0.0334(3) 0.0476(3) 0.1397(3) 0.0375(11) Uani d 1 . .
H H5 0.001(4) 0.040(3) 0.083(4) 0.045(15) Uiso d 1 . .
C C6 0.0166(4) -0.0086(4) 0.1956(4) 0.0447(13) Uani d 1 . .
H H6 -0.030(4) -0.042(4) 0.171(4) 0.042(15) Uiso d 1 . .
C C7 0.0677(3) -0.0057(4) 0.2910(3) 0.0433(12) Uani d 1 . .
H H7 0.054540 -0.045527 0.329570 0.052 Uiso calc 1 . .
C C8 0.1361(3) 0.0548(3) 0.3273(3) 0.0363(11) Uani d 1 . .
H H8 0.170089 0.056581 0.391448 0.044 Uiso calc 1 . .
C C9 0.2294(3) 0.1746(3) 0.3054(3) 0.0335(10) Uani d 1 . .
C C10 0.1272(3) 0.1697(3) 0.1202(3) 0.0359(11) Uani d 1 . .
C C11 0.1972(3) 0.2301(3) 0.1519(3) 0.0354(11) Uani d 1 . .
C C12 0.2511(3) 0.2315(3) 0.2482(3) 0.0326(10) Uani d 1 . .
C C13 0.1573(3) 0.1148(3) 0.2714(3) 0.0295(10) Uani d 1 . .
C C14 0.1042(3) 0.1105(3) 0.1749(3) 0.0325(10) Uani d 1 . .
C C15 0.2857(3) 0.1785(3) 0.4056(3) 0.0330(10) Uani d 1 . .
C C16 0.3647(3) 0.1298(3) 0.4562(3) 0.0353(10) Uani d 1 . .
C C17 0.3904(3) 0.1590(4) 0.5441(3) 0.0404(12) Uani d 1 . .
C C18 0.4659(4) 0.1363(4) 0.6323(3) 0.0537(15) Uani d 1 . .
H H18A 0.516186 0.176866 0.642774 0.081 Uiso calc 1 . .
H H18B 0.484587 0.074058 0.630503 0.081 Uiso calc 1 . .
H H18C 0.446894 0.143120 0.681695 0.081 Uiso calc 1 . .
C C19 0.4107(3) 0.0671(4) 0.4186(3) 0.0402(12) Uani d 1 . .
C C20 0.5375(4) -0.0214(4) 0.4483(4) 0.0517(14) Uani d 1 . .
H H20A 0.556563 0.011073 0.406087 0.062 Uiso calc 1 . .
H H20B 0.499576 -0.072871 0.415356 0.062 Uiso calc 1 . .
C C21 0.6175(4) -0.0541(4) 0.5297(4) 0.0585(15) Uani d 1 . .
H H21A 0.651142 -0.096711 0.509947 0.088 Uiso calc 1 . .
H H21B 0.597864 -0.083994 0.572036 0.088 Uiso calc 1 . .
H H21C 0.655804 -0.002855 0.560146 0.088 Uiso calc 1 . .
O O4 0.1027(18) 0.111(3) -0.022(3) 0.072(6) Uani d 0.572(13) A 1
O O5 -0.0003(7) 0.1959(10) -0.0102(7) 0.068(3) Uani d 0.572(13) A 1
N N2 0.076(3) 0.156(2) 0.025(3) 0.039(4) Uani d 0.572(13) A 1
O O4A 0.073(3) 0.105(4) -0.022(4) 0.072(6) Uani d 0.428(13) A 2
O O5A 0.0259(10) 0.2395(14) -0.0113(10) 0.068(3) Uani d 0.428(13) A 2
N N2A 0.066(4) 0.178(3) 0.017(4) 0.039(4) Uani d 0.428(13) A 2
O O6 0.4350(3) 0.7239(3) 0.2788(2) 0.0553(11) Uani d 1 . .
O O7 0.3756(2) 0.5736(2) 0.4917(2) 0.0424(8) Uani d 1 . .
O O8 0.2920(2) 0.5316(2) 0.3474(2) 0.0422(8) Uani d 1 . .
N N3 0.4850(3) 0.7577(3) 0.3678(3) 0.0561(13) Uani d 1 . .
N N4 0.6061(3) 0.7796(3) 0.8043(3) 0.0495(12) Uani d 1 . .
C C22 0.3713(4) 0.8310(4) 0.4975(4) 0.0506(14) Uani d 1 . .
H H22 0.347573 0.821907 0.433552 0.061 Uiso calc 1 . .
C C23 0.3270(4) 0.8841(4) 0.5326(4) 0.0600(16) Uani d 1 . .
H H23 0.272392 0.911450 0.492941 0.072 Uiso calc 1 . .
C C24 0.3606(4) 0.8994(4) 0.6269(4) 0.0568(15) Uani d 1 . .
H H24 0.328476 0.936589 0.650609 0.068 Uiso calc 1 . .
C C25 0.4393(4) 0.8609(3) 0.6845(4) 0.0506(14) Uani d 1 . .
H H25 0.461760 0.872032 0.748095 0.061 Uiso calc 1 . .
C C26 0.6969(3) 0.6606(4) 0.7304(3) 0.0471(13) Uani d 1 . .
H H26 0.721891 0.669551 0.794480 0.057 Uiso calc 1 . .
C C27 0.7377(4) 0.6055(5) 0.6938(5) 0.0650(17) Uani d 1 . .
H H27 0.792063 0.577059 0.732452 0.078 Uiso calc 1 . .
C C28 0.7018(4) 0.5891(5) 0.6000(4) 0.0635(17) Uani d 1 . .
H H28 0.731967 0.549990 0.575834 0.076 Uiso calc 1 . .
C C29 0.6250(4) 0.6284(4) 0.5438(4) 0.0481(13) Uani d 1 . .
H H29 0.600529 0.615429 0.480499 0.058 Uiso calc 1 . .
C C30 0.4988(4) 0.7306(4) 0.5209(3) 0.0405(12) Uani d 1 . .
C C31 0.5696(3) 0.7629(3) 0.7055(3) 0.0364(11) Uani d 1 . .
C C32 0.4875(3) 0.8051(3) 0.6514(3) 0.0381(11) Uani d 1 . .
C C33 0.4527(3) 0.7886(3) 0.5551(3) 0.0400(12) Uani d 1 . .
C C34 0.5802(3) 0.6883(3) 0.5776(3) 0.0349(11) Uani d 1 . .
C C35 0.6165(3) 0.7057(3) 0.6735(3) 0.0369(11) Uani d 1 . .
C C36 0.4597(4) 0.7112(3) 0.4208(3) 0.0413(12) Uani d 1 . .
C C37 0.3956(3) 0.6454(3) 0.3713(3) 0.0370(11) Uani d 1 . .
C C38 0.3817(3) 0.6569(4) 0.2828(3) 0.0429(12) Uani d 1 . .
C C39 0.3211(4) 0.6178(4) 0.1946(3) 0.0478(13) Uani d 1 . .
H H39A 0.316485 0.552762 0.201431 0.072 Uiso calc 1 . .
H H39B 0.344798 0.629473 0.149346 0.072 Uiso calc 1 . .
H H39C 0.261828 0.645184 0.174453 0.072 Uiso calc 1 . .
C C40 0.3545(3) 0.5804(3) 0.4101(3) 0.0365(11) Uani d 1 . .
C C41 0.2435(4) 0.4683(4) 0.3801(4) 0.0487(13) Uani d 1 . .
H H41A 0.226101 0.498471 0.424769 0.058 Uiso calc 1 . .
H H41B 0.282252 0.416477 0.410479 0.058 Uiso calc 1 . .
C C42 0.1625(4) 0.4370(4) 0.3006(4) 0.0563(15) Uani d 1 . .
H H42A 0.180119 0.410741 0.255014 0.084 Uiso calc 1 . .
H H42B 0.122459 0.488051 0.273756 0.084 Uiso calc 1 . .
H H42C 0.131623 0.391508 0.320559 0.084 Uiso calc 1 . .
O O9 0.5612(9) 0.7525(10) 0.8442(5) 0.075(5) Uani d 0.64(3) B 1
O O10 0.6744(11) 0.8219(11) 0.8389(6) 0.076(4) Uani d 0.64(3) B 1
O O9A 0.6187(17) 0.7124(9) 0.8578(8) 0.060(6) Uani d 0.36(3) B 2
O O10A 0.6276(15) 0.8540(10) 0.8356(9) 0.054(5) Uani d 0.36(3) B 2

loop_
_atom_site_aniso_label
_atom_site_aniso_U_11
_atom_site_aniso_U_22
_atom_site_aniso_U_33
_atom_site_aniso_U_12
_atom_site_aniso_U_13
_atom_site_aniso_U_23
O1 0.052(2) 0.056(2) 0.0267(19) 0.0025(19) 0.0058(17) -0.0110(15)
O2 0.045(2) 0.058(2) 0.0280(19) 0.0043(17) 0.0083(16) -0.0063(15)
O3 0.037(2) 0.066(2) 0.0312(19) 0.0086(18) 0.0079(16) -0.0030(17)
N1 0.044(2) 0.049(3) 0.029(2) 0.006(2) 0.0054(19) 0.0002(19)
C1 0.031(3) 0.041(3) 0.038(3) -0.006(2) 0.008(2) 0.003(2)
C2 0.044(3) 0.057(3) 0.055(4) -0.015(3) 0.021(3) 0.001(3)
C3 0.050(3) 0.069(4) 0.048(3) -0.011(3) 0.023(3) 0.018(3)
C4 0.048(3) 0.060(3) 0.031(3) -0.003(3) 0.015(2) 0.006(2)
C5 0.031(3) 0.050(3) 0.026(2) -0.009(2) 0.007(2) -0.008(2)
C6 0.035(3) 0.053(3) 0.044(3) -0.019(3) 0.015(2) -0.009(2)
C7 0.044(3) 0.050(3) 0.039(3) -0.012(2) 0.020(2) 0.001(2)
C8 0.037(3) 0.046(3) 0.027(2) -0.004(2) 0.014(2) -0.003(2)
C9 0.029(2) 0.040(3) 0.029(2) -0.001(2) 0.0097(19) -0.002(2)
C10 0.032(2) 0.049(3) 0.022(2) 0.000(2) 0.0062(19) -0.001(2)
C11 0.031(2) 0.042(3) 0.032(2) -0.002(2) 0.012(2) 0.006(2)
C12 0.028(2) 0.038(2) 0.030(2) -0.0012(19) 0.0099(19) 0.0026(19)
C13 0.029(2) 0.033(2) 0.025(2) 0.0011(18) 0.0104(19) -0.0022(18)
C14 0.026(2) 0.043(3) 0.029(2) -0.001(2) 0.0112(19) -0.005(2)
C15 0.037(3) 0.035(3) 0.024(2) -0.007(2) 0.011(2) -0.0030(19)
C16 0.033(2) 0.043(3) 0.023(2) -0.006(2) 0.0047(19) -0.004(2)
C17 0.038(3) 0.047(3) 0.026(2) -0.005(2) 0.004(2) -0.004(2)
C18 0.053(3) 0.073(4) 0.019(2) 0.000(3) -0.001(2) -0.007(2)
C19 0.041(3) 0.048(3) 0.028(3) -0.008(2) 0.011(2) -0.003(2)
C20 0.051(3) 0.060(4) 0.045(3) 0.010(3) 0.021(3) 0.002(3)
C21 0.049(3) 0.069(4) 0.050(4) 0.009(3) 0.014(3) 0.009(3)
O4 0.100(19) 0.068(6) 0.035(2) 0.004(14) 0.015(12) -0.010(3)
O5 0.031(6) 0.118(10) 0.044(3) 0.013(5) 0.007(4) 0.017(5)
N2 0.037(10) 0.044(15) 0.025(7) 0.008(10) 0.003(7) 0.018(9)
O4A 0.100(19) 0.068(6) 0.035(2) 0.004(14) 0.015(12) -0.010(3)
O5A 0.031(6) 0.118(10) 0.044(3) 0.013(5) 0.007(4) 0.017(5)
N2A 0.037(10) 0.044(15) 0.025(7) 0.008(10) 0.003(7) 0.018(9)
O6 0.065(3) 0.058(2) 0.031(2) -0.017(2) 0.0094(19) 0.0037(16)
O7 0.047(2) 0.052(2) 0.0246(17) 0.0098(17) 0.0108(15) 0.0032(14)
O8 0.050(2) 0.0442(19) 0.0293(18) -0.0018(17) 0.0132(16) -0.0044(15)
N3 0.063(3) 0.058(3) 0.034(2) -0.016(2) 0.008(2) -0.003(2)
N4 0.052(3) 0.050(3) 0.032(2) -0.015(2) 0.003(2) -0.006(2)
C22 0.045(3) 0.056(3) 0.038(3) 0.005(3) 0.005(2) 0.002(3)
C23 0.055(4) 0.053(3) 0.057(4) 0.017(3) 0.010(3) 0.003(3)
C24 0.064(4) 0.045(3) 0.060(4) 0.014(3) 0.024(3) -0.002(3)
C25 0.061(4) 0.039(3) 0.045(3) -0.005(3) 0.015(3) -0.008(2)
C26 0.041(3) 0.059(3) 0.030(3) 0.002(3) 0.004(2) 0.014(2)
C27 0.047(3) 0.085(5) 0.058(4) 0.024(3) 0.016(3) 0.016(3)
C28 0.058(4) 0.085(5) 0.047(3) 0.026(3) 0.021(3) 0.008(3)
C29 0.044(3) 0.067(4) 0.032(3) 0.007(3) 0.014(2) 0.007(3)
C30 0.045(3) 0.041(3) 0.029(3) -0.004(2) 0.010(2) 0.000(2)
C31 0.042(3) 0.037(2) 0.023(2) -0.008(2) 0.007(2) -0.0019(19)
C32 0.042(3) 0.033(2) 0.034(3) -0.005(2) 0.012(2) -0.001(2)
C33 0.041(3) 0.038(3) 0.030(3) -0.003(2) 0.004(2) -0.003(2)
C34 0.035(3) 0.037(2) 0.027(2) -0.006(2) 0.007(2) 0.0038(19)
C35 0.035(3) 0.040(3) 0.028(2) -0.009(2) 0.005(2) 0.005(2)
C36 0.048(3) 0.041(3) 0.025(2) 0.004(2) 0.006(2) 0.006(2)
C37 0.039(3) 0.039(3) 0.023(2) 0.005(2) 0.003(2) -0.0026(19)
C38 0.043(3) 0.043(3) 0.032(3) -0.002(2) 0.006(2) 0.002(2)
C39 0.052(3) 0.056(3) 0.028(3) -0.007(3) 0.009(2) -0.002(2)
C40 0.038(3) 0.035(3) 0.034(3) 0.010(2) 0.012(2) -0.002(2)
C41 0.051(3) 0.057(3) 0.042(3) -0.004(3) 0.024(3) -0.001(2)
C42 0.050(3) 0.066(4) 0.054(4) -0.002(3) 0.023(3) -0.010(3)
O9 0.093(9) 0.100(9) 0.038(4) -0.031(8) 0.032(5) -0.006(4)
O10 0.065(7) 0.104(8) 0.044(4) -0.036(7) 0.008(5) -0.009(5)
O9A 0.100(16) 0.045(7) 0.032(6) 0.009(7) 0.023(7) 0.007(5)
O10A 0.048(10) 0.047(8) 0.048(7) -0.023(7) 0.003(7) -0.014(5)

loop_
_atom_type_symbol
_atom_type_description
_atom_type_scat_dispersion_real
_atom_type_scat_dispersion_imag
_atom_type_scat_source
C C 0.0033 0.0016 'International Tables Vol C Tables 4.2.6.8 and 6.1.1.4'
H H 0.0000 0.0000 'International Tables Vol C Tables 4.2.6.8 and 6.1.1.4'
N N 0.0061 0.0033 'International Tables Vol C Tables 4.2.6.8 and 6.1.1.4'
O O 0.0106 0.0060 'International Tables Vol C Tables 4.2.6.8 and 6.1.1.4'

loop_
_exptl_crystal_face_index_h
_exptl_crystal_face_index_k
_exptl_crystal_face_index_l
_exptl_crystal_face_perp_dist
0.00 2.00 -1.00 0.0580
0.00 -2.00 1.00 0.1490
2.00 1.00 0.00 0.0990
-2.00 -1.00 0.00 0.1110
1.00 0.00 0.00 0.1220
-1.00 0.00 0.00 0.0750
-2.00 -1.00 1.00 0.1060
2.00 1.00 -1.00 0.0970
-1.00 0.00 1.00 0.0940
1.00 0.00 -1.00 0.0940
-1.00 2.00 1.00 0.0130
1.00 -2.00 -1.00 0.1220
-1.00 1.00 2.00 0.0420
1.00 -1.00 -2.00 0.1420
0.00 -2.00 -1.00 0.1220
0.00 2.00 1.00 0.0030

loop_
_geom_angle_atom_site_label_1
_geom_angle_atom_site_label_2
_geom_angle_atom_site_label_3
_geom_angle_site_symmetry_1
_geom_angle_site_symmetry_3
_geom_angle
_geom_angle_publ_flag
C17 O1 N1 . . 109.5(3) ?
C19 O3 C20 . . 114.9(4) ?
C15 N1 O1 . . 104.3(4) ?
C2 C1 H1 . . 119.9 ?
C2 C1 C12 . . 120.2(5) ?
C12 C1 H1 . . 119.9 ?
C1 C2 H2 . . 119.5 ?
C1 C2 C3 . . 120.9(5) ?
C3 C2 H2 . . 119.5 ?
C2 C3 H3 . . 119.7 ?
C4 C3 C2 . . 120.6(5) ?
C4 C3 H3 . . 119.7 ?
C3 C4 H4 . . 119.7 ?
C3 C4 C11 . . 120.7(5) ?
C11 C4 H4 . . 119.7 ?
C6 C5 H5 . . 115(4) ?
C6 C5 C14 . . 120.7(5) ?
C14 C5 H5 . . 124(4) ?
C5 C6 H6 . . 116(4) ?
C5 C6 C7 . . 121.2(5) ?
C7 C6 H6 . . 122(4) ?
C6 C7 H7 . . 120.2 ?
C8 C7 C6 . . 119.6(5) ?
C8 C7 H7 . . 120.2 ?
C7 C8 H8 . . 119.3 ?
C7 C8 C13 . . 121.4(4) ?
C13 C8 H8 . . 119.3 ?
C12 C9 C15 . . 118.5(4) ?
C13 C9 C12 . . 122.2(4) ?
C13 C9 C15 . . 119.3(4) ?
C11 C10 C14 . . 125.3(4) ?
C11 C10 N2 . . 121.3(18) ?
C11 C10 N2A . . 115(2) ?
C14 C10 N2 . . 113.2(17) ?
C14 C10 N2A . . 120(2) ?
C4 C11 C12 . . 118.7(4) ?
C10 C11 C4 . . 124.3(4) ?
C10 C11 C12 . . 117.0(4) ?
C1 C12 C11 . . 118.9(4) ?
C9 C12 C1 . . 121.6(4) ?
C9 C12 C11 . . 119.5(4) ?
C8 C13 C14 . . 117.8(4) ?
C9 C13 C8 . . 123.2(4) ?
C9 C13 C14 . . 119.0(4) ?
C5 C14 C13 . . 119.3(4) ?
C10 C14 C5 . . 123.7(4) ?
C10 C14 C13 . . 117.0(4) ?
N1 C15 C9 . . 119.8(4) ?
N1 C15 C16 . . 112.6(4) ?
C16 C15 C9 . . 127.6(4) ?
C15 C16 C19 . . 126.2(4) ?
C17 C16 C15 . . 104.2(4) ?
C17 C16 C19 . . 129.4(4) ?
O1 C17 C16 . . 109.5(4) ?
O1 C17 C18 . . 116.7(4) ?
C16 C17 C18 . . 133.8(5) ?
C17 C18 H18A . . 109.5 ?
C17 C18 H18B . . 109.5 ?
C17 C18 H18C . . 109.5 ?
H18A C18 H18B . . 109.5 ?
H18A C18 H18C . . 109.5 ?
H18B C18 H18C . . 109.5 ?
O2 C19 O3 . . 124.6(5) ?
O2 C19 C16 . . 123.0(5) ?
O3 C19 C16 . . 112.3(4) ?
O3 C20 H20A . . 110.3 ?
O3 C20 H20B . . 110.3 ?
O3 C20 C21 . . 107.3(5) ?
H20A C20 H20B . . 108.5 ?
C21 C20 H20A . . 110.3 ?
C21 C20 H20B . . 110.3 ?
C20 C21 H21A . . 109.5 ?
C20 C21 H21B . . 109.5 ?
C20 C21 H21C . . 109.5 ?
H21A C21 H21B . . 109.5 ?
H21A C21 H21C . . 109.5 ?
H21B C21 H21C . . 109.5 ?
O4 N2 C10 . . 123(3) ?
O4 N2 O5 . . 122(4) ?
O5 N2 C10 . . 116(3) ?
O4A N2A C10 . . 108(3) ?
O5A N2A C10 . . 121(5) ?
O5A N2A O4A . . 131(6) ?
C38 O6 N3 . . 109.0(4) ?
C40 O8 C41 . . 116.3(4) ?
C36 N3 O6 . . 105.7(4) ?
O9 N4 C31 . . 116.7(5) ?
O10 N4 C31 . . 118.0(6) ?
O10 N4 O9 . . 125.2(7) ?
O9A N4 C31 . . 118.6(6) ?
O10A N4 C31 . . 121.6(8) ?
O10A N4 O9A . . 119.7(9) ?
C23 C22 H22 . . 119.6 ?
C23 C22 C33 . . 120.9(5) ?
C33 C22 H22 . . 119.6 ?
C22 C23 H23 . . 119.5 ?
C22 C23 C24 . . 121.0(5) ?
C24 C23 H23 . . 119.5 ?
C23 C24 H24 . . 120.0 ?
C25 C24 C23 . . 120.0(6) ?
C25 C24 H24 . . 120.0 ?
C24 C25 H25 . . 119.4 ?
C24 C25 C32 . . 121.1(5) ?
C32 C25 H25 . . 119.4 ?
C27 C26 H26 . . 119.9 ?
C27 C26 C35 . . 120.2(5) ?
C35 C26 H26 . . 119.9 ?
C26 C27 H27 . . 119.3 ?
C26 C27 C28 . . 121.5(5) ?
C28 C27 H27 . . 119.3 ?
C27 C28 H28 . . 119.8 ?
C29 C28 C27 . . 120.4(6) ?
C29 C28 H28 . . 119.8 ?
C28 C29 H29 . . 119.6 ?
C28 C29 C34 . . 120.9(5) ?
C34 C29 H29 . . 119.6 ?
C33 C30 C34 . . 122.7(4) ?
C33 C30 C36 . . 119.0(5) ?
C34 C30 C36 . . 118.3(5) ?
C32 C31 N4 . . 116.4(4) ?
C35 C31 N4 . . 118.1(4) ?
C35 C31 C32 . . 125.5(4) ?
C25 C32 C31 . . 125.2(5) ?
C25 C32 C33 . . 118.9(5) ?
C31 C32 C33 . . 115.9(5) ?
C22 C33 C32 . . 118.1(5) ?
C30 C33 C22 . . 122.2(5) ?
C30 C33 C32 . . 119.7(5) ?
C29 C34 C30 . . 122.7(4) ?
C29 C34 C35 . . 119.1(4) ?
C30 C34 C35 . . 118.2(5) ?
C26 C35 C34 . . 117.8(5) ?
C31 C35 C26 . . 124.1(4) ?
C31 C35 C34 . . 118.0(4) ?
N3 C36 C30 . . 119.9(5) ?
N3 C36 C37 . . 111.5(4) ?
C37 C36 C30 . . 128.6(5) ?
C36 C37 C40 . . 125.7(4) ?
C38 C37 C36 . . 105.3(5) ?
C38 C37 C40 . . 129.0(5) ?
O6 C38 C37 . . 108.6(4) ?
O6 C38 C39 . . 115.7(4) ?
C37 C38 C39 . . 135.6(5) ?
C38 C39 H39A . . 109.5 ?
C38 C39 H39B . . 109.5 ?
C38 C39 H39C . . 109.5 ?
H39A C39 H39B . . 109.5 ?
H39A C39 H39C . . 109.5 ?
H39B C39 H39C . . 109.5 ?
O7 C40 O8 . . 124.2(5) ?
O7 C40 C37 . . 123.0(5) ?
O8 C40 C37 . . 112.7(4) ?
O8 C41 H41A . . 110.0 ?
O8 C41 H41B . . 110.0 ?
O8 C41 C42 . . 108.4(5) ?
H41A C41 H41B . . 108.4 ?
C42 C41 H41A . . 110.0 ?
C42 C41 H41B . . 110.0 ?
C41 C42 H42A . . 109.5 ?
C41 C42 H42B . . 109.5 ?
C41 C42 H42C . . 109.5 ?
H42A C42 H42B . . 109.5 ?
H42A C42 H42C . . 109.5 ?
H42B C42 H42C . . 109.5 ?

loop_
_geom_bond_atom_site_label_1
_geom_bond_atom_site_label_2
_geom_bond_site_symmetry_2
_geom_bond_distance
_geom_bond_publ_flag
O1 N1 . 1.428(5) ?
O1 C17 . 1.338(7) ?
O2 C19 . 1.199(6) ?
O3 C19 . 1.324(6) ?
O3 C20 . 1.455(7) ?
N1 C15 . 1.318(6) ?
C1 H1 . 0.9500 ?
C1 C2 . 1.365(7) ?
C1 C12 . 1.423(7) ?
C2 H2 . 0.9500 ?
C2 C3 . 1.401(8) ?
C3 H3 . 0.9500 ?
C3 C4 . 1.366(8) ?
C4 H4 . 0.9500 ?
C4 C11 . 1.416(7) ?
C5 H5 . 0.86(6) ?
C5 C6 . 1.343(7) ?
C5 C14 . 1.416(7) ?
C6 H6 . 0.85(6) ?
C6 C7 . 1.415(7) ?
C7 H7 . 0.9500 ?
C7 C8 . 1.367(7) ?
C8 H8 . 0.9500 ?
C8 C13 . 1.415(6) ?
C9 C12 . 1.408(7) ?
C9 C13 . 1.399(6) ?
C9 C15 . 1.493(6) ?
C10 C11 . 1.380(7) ?
C10 C14 . 1.407(7) ?
C10 N2 . 1.43(5) ?
C10 N2A . 1.55(6) ?
C11 C12 . 1.433(6) ?
C13 C14 . 1.436(6) ?
C15 C16 . 1.413(7) ?
C16 C17 . 1.373(7) ?
C16 C19 . 1.485(7) ?
C17 C18 . 1.485(7) ?
C18 H18A . 0.9800 ?
C18 H18B . 0.9800 ?
C18 H18C . 0.9800 ?
C20 H20A . 0.9900 ?
C20 H20B . 0.9900 ?
C20 C21 . 1.500(8) ?
C21 H21A . 0.9800 ?
C21 H21B . 0.9800 ?
C21 H21C . 0.9800 ?
O4 N2 . 1.22(6) ?
O5 N2 . 1.29(4) ?
O4A N2A . 1.27(9) ?
O5A N2A . 1.11(4) ?
O6 N3 . 1.418(6) ?
O6 C38 . 1.349(7) ?
O7 C40 . 1.219(6) ?
O8 C40 . 1.319(6) ?
O8 C41 . 1.470(6) ?
N3 C36 . 1.301(7) ?
N4 C31 . 1.474(6) ?
N4 O9 . 1.237(9) ?
N4 O10 . 1.203(11) ?
N4 O9A . 1.281(13) ?
N4 O10A . 1.206(14) ?
C22 H22 . 0.9500 ?
C22 C23 . 1.352(8) ?
C22 C33 . 1.420(8) ?
C23 H23 . 0.9500 ?
C23 C24 . 1.406(9) ?
C24 H24 . 0.9500 ?
C24 C25 . 1.366(9) ?
C25 H25 . 0.9500 ?
C25 C32 . 1.403(8) ?
C26 H26 . 0.9500 ?
C26 C27 . 1.346(9) ?
C26 C35 . 1.425(7) ?
C27 H27 . 0.9500 ?
C27 C28 . 1.399(9) ?
C28 H28 . 0.9500 ?
C28 C29 . 1.343(8) ?
C29 H29 . 0.9500 ?
C29 C34 . 1.406(7) ?
C30 C33 . 1.408(8) ?
C30 C34 . 1.416(7) ?
C30 C36 . 1.498(7) ?
C31 C32 . 1.413(7) ?
C31 C35 . 1.388(7) ?
C32 C33 . 1.438(7) ?
C34 C35 . 1.433(7) ?
C36 C37 . 1.415(7) ?
C37 C38 . 1.362(7) ?
C37 C40 . 1.465(7) ?
C38 C39 . 1.474(7) ?
C39 H39A . 0.9800 ?
C39 H39B . 0.9800 ?
C39 H39C . 0.9800 ?
C41 H41A . 0.9900 ?
C41 H41B . 0.9900 ?
C41 C42 . 1.488(8) ?
C42 H42A . 0.9800 ?
C42 H42B . 0.9800 ?
C42 H42C . 0.9800 ?

loop_
_geom_hbond_atom_site_label_D
_geom_hbond_atom_site_label_H
_geom_hbond_atom_site_label_A
_geom_hbond_site_symmetry_A
_geom_hbond_distance_DH
_geom_hbond_distance_HA
_geom_hbond_distance_DA
_geom_hbond_angle_DHA
_geom_hbond_publ_flag
C1 H1 O5 4 0.95 2.46 3.366(12) 159 yes
C3 H3 O7 2_564 0.95 2.44 3.339(6) 158 yes
C7 H7 O4 2 0.95 2.40 3.24(4) 147 yes
C7 H7 O4A 2 0.95 2.46 3.34(6) 154 yes

loop_
_geom_torsion_atom_site_label_1
_geom_torsion_atom_site_label_2
_geom_torsion_atom_site_label_3
_geom_torsion_atom_site_label_4
_geom_torsion_site_symmetry_1
_geom_torsion_site_symmetry_2
_geom_torsion_site_symmetry_3
_geom_torsion_site_symmetry_4
_geom_torsion
_geom_torsion_publ_flag
O1 N1 C15 C9 . . . . -179.2(4) ?
O1 N1 C15 C16 . . . . 0.1(5) ?
N1 O1 C17 C16 . . . . -0.1(6) ?
N1 O1 C17 C18 . . . . -179.4(5) ?
N1 C15 C16 C17 . . . . -0.1(6) ?
N1 C15 C16 C19 . . . . -176.0(5) ?
C1 C2 C3 C4 . . . . -0.7(9) ?
C2 C1 C12 C9 . . . . 179.1(5) ?
C2 C1 C12 C11 . . . . 0.6(7) ?
C2 C3 C4 C11 . . . . 0.0(9) ?
C3 C4 C11 C10 . . . . -176.7(5) ?
C3 C4 C11 C12 . . . . 1.0(8) ?
C4 C11 C12 C1 . . . . -1.2(7) ?
C4 C11 C12 C9 . . . . -179.8(5) ?
C5 C6 C7 C8 . . . . -0.6(8) ?
C6 C5 C14 C10 . . . . 178.2(5) ?
C6 C5 C14 C13 . . . . -1.0(7) ?
C6 C7 C8 C13 . . . . -0.2(8) ?
C7 C8 C13 C9 . . . . -176.8(5) ?
C7 C8 C13 C14 . . . . 0.3(7) ?
C8 C13 C14 C5 . . . . 0.2(6) ?
C8 C13 C14 C10 . . . . -179.0(4) ?
C9 C13 C14 C5 . . . . 177.5(4) ?
C9 C13 C14 C10 . . . . -1.7(6) ?
C9 C15 C16 C17 . . . . 179.1(5) ?
C9 C15 C16 C19 . . . . 3.2(8) ?
C10 C11 C12 C1 . . . . 176.6(5) ?
C10 C11 C12 C9 . . . . -2.0(7) ?
C11 C10 C14 C5 . . . . -178.2(5) ?
C11 C10 C14 C13 . . . . 1.0(7) ?
C11 C10 N2 O4 . . . . 77(4) ?
C11 C10 N2 O5 . . . . -101(3) ?
C11 C10 N2A O4A . . . . 115(4) ?
C11 C10 N2A O5A . . . . -64(6) ?
C12 C1 C2 C3 . . . . 0.4(9) ?
C12 C9 C13 C8 . . . . 177.7(4) ?
C12 C9 C13 C14 . . . . 0.7(7) ?
C12 C9 C15 N1 . . . . 91.6(6) ?
C12 C9 C15 C16 . . . . -87.6(6) ?
C13 C9 C12 C1 . . . . -177.3(5) ?
C13 C9 C12 C11 . . . . 1.3(7) ?
C13 C9 C15 N1 . . . . -88.6(6) ?
C13 C9 C15 C16 . . . . 92.3(6) ?
C14 C5 C6 C7 . . . . 1.2(8) ?
C14 C10 C11 C4 . . . . 178.5(5) ?
C14 C10 C11 C12 . . . . 0.8(7) ?
C14 C10 N2 O4 . . . . -97(4) ?
C14 C10 N2 O5 . . . . 85(3) ?
C14 C10 N2A O4A . . . . -71(5) ?
C14 C10 N2A O5A . . . . 110(5) ?
C15 C9 C12 C1 . . . . 2.6(7) ?
C15 C9 C12 C11 . . . . -178.9(4) ?
C15 C9 C13 C8 . . . . -2.1(7) ?
C15 C9 C13 C14 . . . . -179.2(4) ?
C15 C16 C17 O1 . . . . 0.1(5) ?
C15 C16 C17 C18 . . . . 179.3(6) ?
C15 C16 C19 O2 . . . . -5.4(8) ?
C15 C16 C19 O3 . . . . 173.5(4) ?
C17 O1 N1 C15 . . . . 0.0(5) ?
C17 C16 C19 O2 . . . . 179.8(5) ?
C17 C16 C19 O3 . . . . -1.2(7) ?
C19 O3 C20 C21 . . . . -174.3(5) ?
C19 C16 C17 O1 . . . . 175.8(5) ?
C19 C16 C17 C18 . . . . -5.1(10) ?
C20 O3 C19 O2 . . . . 0.5(7) ?
C20 O3 C19 C16 . . . . -178.4(4) ?
N2 C10 C11 C4 . . . . 4.9(18) ?
N2 C10 C11 C12 . . . . -172.8(17) ?
N2 C10 C14 C5 . . . . -4.1(18) ?
N2 C10 C14 C13 . . . . 175.1(17) ?
N2A C10 C11 C4 . . . . -8(3) ?
N2A C10 C11 C12 . . . . 174(2) ?
N2A C10 C14 C5 . . . . 9(3) ?
N2A C10 C14 C13 . . . . -172(2) ?
O6 N3 C36 C30 . . . . -179.1(5) ?
O6 N3 C36 C37 . . . . 1.3(6) ?
N3 O6 C38 C37 . . . . -0.5(6) ?
N3 O6 C38 C39 . . . . 176.6(5) ?
N3 C36 C37 C38 . . . . -1.6(6) ?
N3 C36 C37 C40 . . . . 178.6(5) ?
N4 C31 C32 C25 . . . . 0.1(7) ?
N4 C31 C32 C33 . . . . 179.7(4) ?
N4 C31 C35 C26 . . . . 1.3(7) ?
N4 C31 C35 C34 . . . . 179.0(4) ?
C22 C23 C24 C25 . . . . 0.4(10) ?
C23 C22 C33 C30 . . . . 177.8(6) ?
C23 C22 C33 C32 . . . . -1.1(8) ?
C23 C24 C25 C32 . . . . -0.6(9) ?
C24 C25 C32 C31 . . . . 179.5(5) ?
C24 C25 C32 C33 . . . . -0.1(8) ?
C25 C32 C33 C22 . . . . 0.9(7) ?
C25 C32 C33 C30 . . . . -178.0(5) ?
C26 C27 C28 C29 . . . . -0.1(11) ?
C27 C26 C35 C31 . . . . 179.3(5) ?
C27 C26 C35 C34 . . . . 1.6(8) ?
C27 C28 C29 C34 . . . . 1.6(10) ?
C28 C29 C34 C30 . . . . -179.5(5) ?
C28 C29 C34 C35 . . . . -1.5(8) ?
C29 C34 C35 C26 . . . . -0.1(7) ?
C29 C34 C35 C31 . . . . -177.9(4) ?
C30 C34 C35 C26 . . . . 178.0(4) ?
C30 C34 C35 C31 . . . . 0.1(6) ?
C30 C36 C37 C38 . . . . 178.9(5) ?
C30 C36 C37 C40 . . . . -0.9(9) ?
C31 C32 C33 C22 . . . . -178.7(5) ?
C31 C32 C33 C30 . . . . 2.3(7) ?
C32 C31 C35 C26 . . . . -176.7(5) ?
C32 C31 C35 C34 . . . . 0.9(7) ?
C33 C22 C23 C24 . . . . 0.5(10) ?
C33 C30 C34 C29 . . . . 178.1(5) ?
C33 C30 C34 C35 . . . . 0.1(7) ?
C33 C30 C36 N3 . . . . 95.1(7) ?
C33 C30 C36 C37 . . . . -85.4(7) ?
C34 C30 C33 C22 . . . . 179.7(5) ?
C34 C30 C33 C32 . . . . -1.4(8) ?
C34 C30 C36 N3 . . . . -85.9(6) ?
C34 C30 C36 C37 . . . . 93.6(7) ?
C35 C26 C27 C28 . . . . -1.5(10) ?
C35 C31 C32 C25 . . . . 178.2(5) ?
C35 C31 C32 C33 . . . . -2.2(7) ?
C36 C30 C33 C22 . . . . -1.4(8) ?
C36 C30 C33 C32 . . . . 177.5(4) ?
C36 C30 C34 C29 . . . . -0.8(7) ?
C36 C30 C34 C35 . . . . -178.8(4) ?
C36 C37 C38 O6 . . . . 1.2(6) ?
C36 C37 C38 C39 . . . . -175.0(6) ?
C36 C37 C40 O7 . . . . -3.9(8) ?
C36 C37 C40 O8 . . . . 175.1(5) ?
C38 O6 N3 C36 . . . . -0.5(6) ?
C38 C37 C40 O7 . . . . 176.3(5) ?
C38 C37 C40 O8 . . . . -4.6(7) ?
C40 O8 C41 C42 . . . . 166.0(4) ?
C40 C37 C38 O6 . . . . -179.0(5) ?
C40 C37 C38 C39 . . . . 4.7(10) ?
C41 O8 C40 O7 . . . . 2.6(7) ?
C41 O8 C40 C37 . . . . -176.5(4) ?
O9 N4 C31 C32 . . . . 63.2(11) ?
O9 N4 C31 C35 . . . . -115.0(11) ?
O10 N4 C31 C32 . . . . -113.3(12) ?
O10 N4 C31 C35 . . . . 68.5(13) ?
O9A N4 C31 C32 . . . . 120.0(14) ?
O9A N4 C31 C35 . . . . -58.2(15) ?
O10A N4 C31 C32 . . . . -63.1(16) ?
O10A N4 C31 C35 . . . . 118.7(16) ?

_cod_database_fobs_code 2244115
